data_7713598
loop_
_publ_author_name
'Guo, Dianjun'
'Rajeshkumar, Thayalan'
'Zhu, Shan'
'Yuan, Qingbing'
'Hong, Dongjing'
'Zhou, Shuangliu'
'Zhu, Xiancui'
'Maron, Laurent'
'Wang, Shaowu'

_publ_section_title
;
 Aryl C--H bond functionalization with diphenyldiazomethane induced by
 rare-earth metal alkyl complexes
;
_journal_name_full 'Dalton Transactions'
_journal_paper_doi 10.1039/D3DT01714A
_journal_year 2023
_chemical_formula_moiety 'C66 H53 N6 O Y'
_chemical_formula_sum 'C66 H53 N6 O Y'
_chemical_formula_weight 1035.05
_space_group_crystal_system monoclinic
_space_group_IT_number 14
_space_group_name_Hall '-P 2ybc'
_space_group_name_H-M_alt 'P 1 21/c 1'
_atom_sites_solution_hydrogens geom
_atom_sites_solution_primary dual
_audit_creation_date 2022-04-01
_audit_creation_method
;
Olex2 1.2
(compiled 2018.05.29 svn.r3508 for OlexSys, GUI svn.r5506)
;
_audit_update_record
;
2022-08-13 deposited with the CCDC.	2023-07-19 downloaded from the CCDC.
;
_cell_angle_alpha 90
_cell_angle_beta 98.696(19)
_cell_angle_gamma 90
_cell_formula_units_Z 4
_cell_length_a 12.84(2)
_cell_length_b 19.50(3)
_cell_length_c 24.86(4)
_cell_measurement_reflns_used 8299
_cell_measurement_temperature 293.15
_cell_measurement_theta_max 20.666
_cell_measurement_theta_min 2.180
_cell_volume 6153(17)
_computing_cell_refinement 'SAINT v8.37A (Bruker, 2015)'
_computing_data_reduction 'SAINT v8.37A (Bruker, 2015)'
_computing_molecular_graphics 'Olex2 (Dolomanov et al., 2009)'
_computing_publication_material 'Olex2 (Dolomanov et al., 2009)'
_computing_structure_refinement 'ShelXL (Sheldrick, 2015)'
_computing_structure_solution 'ShelXT (Sheldrick, 2015)'
_diffrn_ambient_temperature 293.15
_diffrn_measured_fraction_theta_full 0.998
_diffrn_measured_fraction_theta_max 0.995
_diffrn_measurement_device_type 'Bruker APEX-II CCD'
_diffrn_measurement_method '\f and \w scans'
_diffrn_radiation_type MoK\a
_diffrn_radiation_wavelength 0.71073
_diffrn_reflns_av_R_equivalents 0.1202
_diffrn_reflns_av_unetI/netI 0.1192
_diffrn_reflns_Laue_measured_fraction_full 0.998
_diffrn_reflns_Laue_measured_fraction_max 0.995
_diffrn_reflns_limit_h_max 16
_diffrn_reflns_limit_h_min -16
_diffrn_reflns_limit_k_max 25
_diffrn_reflns_limit_k_min -25
_diffrn_reflns_limit_l_max 32
_diffrn_reflns_limit_l_min -32
_diffrn_reflns_number 71644
_diffrn_reflns_point_group_measured_fraction_full 0.998
_diffrn_reflns_point_group_measured_fraction_max 0.995
_diffrn_reflns_theta_full 25.242
_diffrn_reflns_theta_max 27.519
_diffrn_reflns_theta_min 1.333
_diffrn_standards_number 0
_exptl_absorpt_coefficient_mu 0.990
_exptl_absorpt_correction_T_max 0.7456
_exptl_absorpt_correction_T_min 0.5798
_exptl_absorpt_correction_type multi-scan
_exptl_absorpt_process_details
;
SADABS-2016/2 (Bruker,2016/2) was used for absorption correction.
wR2(int) was 0.0793 before and 0.0631 after correction.
The Ratio of minimum to maximum transmission is 0.7776.
The \l/2 correction factor is Not present.
;
_exptl_crystal_colour 'clear light black'
_exptl_crystal_colour_lustre clear
_exptl_crystal_colour_modifier light
_exptl_crystal_colour_primary black
_exptl_crystal_density_diffrn 1.117
_exptl_crystal_description block
_exptl_crystal_F_000 2152
_exptl_crystal_size_max 0.22
_exptl_crystal_size_mid 0.21
_exptl_crystal_size_min 0.2
_refine_diff_density_max 0.274
_refine_diff_density_min -0.319
_refine_diff_density_rms 0.054
_refine_ls_extinction_method none
_refine_ls_goodness_of_fit_ref 0.958
_refine_ls_hydrogen_treatment constr
_refine_ls_matrix_type full
_refine_ls_number_parameters 669
_refine_ls_number_reflns 14096
_refine_ls_number_restraints 0
_refine_ls_restrained_S_all 0.958
_refine_ls_R_factor_all 0.1285
_refine_ls_R_factor_gt 0.0564
_refine_ls_shift/su_max 0.001
_refine_ls_shift/su_mean 0.000
_refine_ls_structure_factor_coef Fsqd
_refine_ls_weighting_details 'w=1/[\s^2^(Fo^2^)+(0.0548P)^2^] where P=(Fo^2^+2Fc^2^)/3'
_refine_ls_weighting_scheme calc
_refine_ls_wR_factor_gt 0.1127
_refine_ls_wR_factor_ref 0.1340
_reflns_Friedel_coverage 0.000
_reflns_number_gt 7276
_reflns_number_total 14096
_reflns_threshold_expression 'I > 2\s(I)'
_cod_data_source_file d3dt01714a2.cif
_cod_data_source_block 2c
_cod_original_cell_volume 6156(18)
_cod_database_code 7713598
_shelx_shelxl_version_number 2018/3
_shelx_space_group_comment
;
The symmetry employed for this shelxl refinement is uniquely defined
by the following loop, which should always be used as a source of
symmetry information in preference to the above space-group names.
They are only intended as comments.
;
_shelx_estimated_absorpt_t_max 0.827
_shelx_estimated_absorpt_t_min 0.812
_olex2_refinement_description
;
1. Fixed Uiso
 At 1.2 times of:
  All C(H) groups
 At 1.5 times of:
  All C(H,H,H) groups
2.a Ternary CH refined with riding coordinates:
 C20(H20), C19(H19)
2.b Aromatic/amide H refined with riding coordinates:
 C3(H3), C25(H25), C37(H37), C2(H2), C42(H42), C17(H17), C13(H13), C38(H38),
 C29(H29), C65(H65), C58(H58), C16(H16), C39(H39), C7(H7), C1(H1), C28(H28),
 C53(H53), C62(H62), C11(H11), C43(H43), C27(H27), C61(H61), C48(H48), C46(H46),
  C26(H26), C52(H52), C31(H31), C55(H55), C64(H64), C35(H35), C15(H15),
 C49(H49), C9(H9), C50(H50), C10(H10), C8(H8), C57(H57), C44(H44), C14(H14),
 C56(H56), C45(H45), C32(H32), C34(H34), C33(H33), C51(H51)
2.c Idealised Me refined as rotating group:
 C22(H22A,H22B,H22C), C66(H66A,H66B,H66C)
;
_olex2_submission_special_instructions 'No special instructions were received'

loop_
_space_group_symop_operation_xyz
'x, y, z'
'-x, y+1/2, -z+1/2'
'-x, -y, -z'
'x, -y-1/2, z-1/2'

loop_
_atom_site_label
_atom_site_type_symbol
_atom_site_fract_x
_atom_site_fract_y
_atom_site_fract_z
_atom_site_U_iso_or_equiv
_atom_site_adp_type
_atom_site_occupancy
_atom_site_site_symmetry_order
_atom_site_calc_flag
_atom_site_refinement_flags_posn
_atom_site_refinement_flags_adp
_atom_site_refinement_flags_occupancy
_atom_site_disorder_assembly
_atom_site_disorder_group
Y1 Y 0.29401(2) 0.58916(2) 0.67791(2) 0.03688(10) Uani 1 1 d . . . . .
N3 N 0.40851(18) 0.66212(11) 0.75871(9) 0.0346(6) Uani 1 1 d . . . . .
N1 N 0.18949(19) 0.67912(12) 0.70032(10) 0.0433(6) Uani 1 1 d . . . . .
N4 N 0.2861(2) 0.46681(13) 0.67704(11) 0.0457(6) Uani 1 1 d . . . . .
N2 N 0.42639(19) 0.63884(12) 0.64094(9) 0.0409(6) Uani 1 1 d . . . . .
N5 N 0.22142(19) 0.55895(13) 0.59067(10) 0.0427(6) Uani 1 1 d . . . . .
N6 N 0.1597(2) 0.60884(13) 0.55766(10) 0.0470(7) Uani 1 1 d . . . . .
O1 O 0.2496(2) 0.32915(15) 0.86952(11) 0.0909(9) Uani 1 1 d . . . . .
C18 C 0.4807(2) 0.61126(15) 0.74908(11) 0.0361(7) Uani 1 1 d . . . . .
C3 C 0.5732(3) 0.69685(15) 0.62915(12) 0.0449(8) Uani 1 1 d . . . . .
H3 H 0.641267 0.714544 0.634930 0.054 Uiso 1 1 calc R . . . .
C20 C 0.3524(2) 0.56430(15) 0.79055(11) 0.0381(7) Uani 1 1 d . . . . .
H20 H 0.317659 0.531948 0.812238 0.046 Uiso 1 1 calc R . . . .
C24 C 0.2765(3) 0.72078(16) 0.84930(12) 0.0428(8) Uani 1 1 d . . . . .
C21 C 0.3308(2) 0.63287(15) 0.78522(11) 0.0365(7) Uani 1 1 d . . . . .
C23 C 0.2381(2) 0.67292(15) 0.80136(12) 0.0405(8) Uani 1 1 d . . . . .
C4 C 0.5295(2) 0.65418(14) 0.66336(12) 0.0369(7) Uani 1 1 d . . . . .
C19 C 0.4448(2) 0.55095(15) 0.76790(11) 0.0376(7) Uani 1 1 d . . . . .
H19 H 0.483797 0.507596 0.771257 0.045 Uiso 1 1 calc R . . . .
C6 C 0.6613(2) 0.66617(15) 0.74970(13) 0.0441(8) Uani 1 1 d . . . . .
C36 C 0.1873(2) 0.71029(16) 0.75036(12) 0.0412(8) Uani 1 1 d . . . . .
C22 C 0.4175(2) 0.73565(14) 0.74525(12) 0.0424(8) Uani 1 1 d . . . . .
H22A H 0.469462 0.741210 0.721568 0.064 Uiso 1 1 calc GR . . . .
H22B H 0.438299 0.761296 0.778075 0.064 Uiso 1 1 calc GR . . . .
H22C H 0.350725 0.752113 0.727369 0.064 Uiso 1 1 calc GR . . . .
C25 C 0.3791(3) 0.72218(17) 0.87455(12) 0.0514(9) Uani 1 1 d . . . . .
H25 H 0.428464 0.694865 0.860942 0.062 Uiso 1 1 calc R . . . .
C5 C 0.5734(2) 0.62201(15) 0.71807(12) 0.0374(7) Uani 1 1 d . . . . .
C12 C 0.6173(2) 0.54910(16) 0.71110(13) 0.0423(8) Uani 1 1 d . . . . .
C59 C 0.2741(2) 0.51645(17) 0.56075(13) 0.0441(8) Uani 1 1 d . . . . .
C30 C 0.1605(3) 0.62146(17) 0.82066(14) 0.0481(8) Uani 1 1 d . . . . .
C37 C 0.1386(2) 0.77293(17) 0.74266(13) 0.0506(9) Uani 1 1 d . . . . .
H37 H 0.126583 0.803519 0.769751 0.061 Uiso 1 1 calc R . . . .
C47 C -0.0024(3) 0.66251(17) 0.52829(13) 0.0511(9) Uani 1 1 d . . . . .
C2 C 0.4961(3) 0.70890(17) 0.58368(13) 0.0522(9) Uani 1 1 d . . . . .
H2 H 0.503497 0.736001 0.553705 0.063 Uiso 1 1 calc R . . . .
C42 C 0.0218(3) 0.48574(18) 0.57860(14) 0.0570(9) Uani 1 1 d . . . . .
H42 H 0.062323 0.472905 0.552294 0.068 Uiso 1 1 calc R . . . .
C41 C 0.0085(2) 0.55477(17) 0.58912(13) 0.0476(8) Uani 1 1 d . . . . .
C17 C 0.5871(2) 0.51136(17) 0.66403(14) 0.0507(9) Uani 1 1 d . . . . .
H17 H 0.545382 0.531653 0.634463 0.061 Uiso 1 1 calc R . . . .
C13 C 0.6808(3) 0.51753(18) 0.75384(14) 0.0538(9) Uani 1 1 d . . . . .
H13 H 0.703447 0.542139 0.785479 0.065 Uiso 1 1 calc R . . . .
C38 C 0.1104(3) 0.78229(18) 0.68647(14) 0.0613(10) Uani 1 1 d . . . . .
H38 H 0.076879 0.820357 0.669193 0.074 Uiso 1 1 calc R . . . .
C29 C 0.2046(3) 0.76100(18) 0.87181(13) 0.0580(10) Uani 1 1 d . . . . .
H29 H 0.133746 0.760360 0.856713 0.070 Uiso 1 1 calc R . . . .
C65 C 0.3562(3) 0.38881(16) 0.75309(15) 0.0550(9) Uani 1 1 d . . . . .
H65 H 0.418783 0.383880 0.738891 0.066 Uiso 1 1 calc R . . . .
C58 C 0.2698(3) 0.52409(18) 0.50363(14) 0.0567(9) Uani 1 1 d . . . . .
H58 H 0.227838 0.558279 0.485523 0.068 Uiso 1 1 calc R . . . .
C40 C 0.0604(3) 0.60768(16) 0.55945(12) 0.0437(8) Uani 1 1 d . . . . .
C16 C 0.6185(3) 0.44360(19) 0.66061(18) 0.0657(11) Uani 1 1 d . . . . .
H16 H 0.598111 0.418891 0.628776 0.079 Uiso 1 1 calc R . . . .
C60 C 0.2746(3) 0.42834(15) 0.72530(14) 0.0479(9) Uani 1 1 d . . . . .
C39 C 0.1415(3) 0.72479(17) 0.66199(14) 0.0527(9) Uani 1 1 d . . . . .
H39 H 0.131680 0.717388 0.624615 0.063 Uiso 1 1 calc R . . . .
C7 C 0.7535(3) 0.67720(17) 0.72844(15) 0.0573(9) Uani 1 1 d . . . . .
H7 H 0.760931 0.658044 0.694984 0.069 Uiso 1 1 calc R . . . .
C54 C 0.3317(3) 0.45912(17) 0.58534(14) 0.0487(8) Uani 1 1 d . . . . .
C1 C 0.4086(3) 0.67332(16) 0.59187(12) 0.0483(8) Uani 1 1 d . . . . .
H1 H 0.345647 0.672379 0.567811 0.058 Uiso 1 1 calc R . . . .
C28 C 0.2383(4) 0.80222(19) 0.91689(15) 0.0693(11) Uani 1 1 d . . . . .
H28 H 0.189541 0.829245 0.931263 0.083 Uiso 1 1 calc R . . . .
C53 C 0.3240(3) 0.43466(17) 0.63865(15) 0.0514(9) Uani 1 1 d . . . . .
H53 H 0.349069 0.390556 0.646830 0.062 Uiso 1 1 calc R . . . .
C62 C 0.1690(3) 0.40051(18) 0.79408(16) 0.0652(10) Uani 1 1 d . . . . .
H62 H 0.105823 0.403406 0.807917 0.078 Uiso 1 1 calc R . . . .
C11 C 0.6554(3) 0.69338(18) 0.80029(14) 0.0587(10) Uani 1 1 d . . . . .
H11 H 0.595813 0.684956 0.816341 0.070 Uiso 1 1 calc R . . . .
C43 C -0.0241(3) 0.4359(2) 0.60642(18) 0.0696(11) Uani 1 1 d . . . . .
H43 H -0.013866 0.389866 0.599115 0.084 Uiso 1 1 calc R . . . .
C63 C 0.2519(3) 0.36316(19) 0.82102(14) 0.0625(10) Uani 1 1 d . . . . .
C27 C 0.3418(4) 0.80368(19) 0.94042(14) 0.0667(11) Uani 1 1 d . . . . .
H27 H 0.363784 0.832051 0.970032 0.080 Uiso 1 1 calc R . . . .
C61 C 0.1809(3) 0.43401(17) 0.74573(15) 0.0551(9) Uani 1 1 d . . . . .
H61 H 0.126016 0.460011 0.727421 0.066 Uiso 1 1 calc R . . . .
C48 C 0.0485(3) 0.7196(2) 0.51073(14) 0.0693(11) Uani 1 1 d . . . . .
H48 H 0.120957 0.724500 0.520524 0.083 Uiso 1 1 calc R . . . .
C46 C -0.0536(3) 0.5726(2) 0.62797(15) 0.0641(10) Uani 1 1 d . . . . .
H46 H -0.063619 0.618533 0.635898 0.077 Uiso 1 1 calc R . . . .
C26 C 0.4118(3) 0.76293(18) 0.91971(14) 0.0616(10) Uani 1 1 d . . . . .
H26 H 0.482050 0.762342 0.935863 0.074 Uiso 1 1 calc R . . . .
C52 C -0.1095(3) 0.6563(2) 0.51333(15) 0.0706(11) Uani 1 1 d . . . . .
H52 H -0.144677 0.618347 0.524343 0.085 Uiso 1 1 calc R . . . .
C31 C 0.0670(3) 0.60402(19) 0.78897(17) 0.0698(11) Uani 1 1 d . . . . .
H31 H 0.051161 0.622561 0.754233 0.084 Uiso 1 1 calc R . . . .
C55 C 0.3867(3) 0.41739(19) 0.55267(16) 0.0665(10) Uani 1 1 d . . . . .
H55 H 0.424501 0.380183 0.568843 0.080 Uiso 1 1 calc R . . . .
C64 C 0.3449(3) 0.35737(18) 0.80094(15) 0.0627(10) Uani 1 1 d . . . . .
H64 H 0.400225 0.332155 0.819779 0.075 Uiso 1 1 calc R . . . .
C35 C 0.1820(3) 0.59208(19) 0.87131(16) 0.0689(11) Uani 1 1 d . . . . .
H35 H 0.245172 0.602121 0.893434 0.083 Uiso 1 1 calc R . . . .
C15 C 0.6796(3) 0.41297(19) 0.7040(2) 0.0667(11) Uani 1 1 d . . . . .
H15 H 0.699393 0.367295 0.701874 0.080 Uiso 1 1 calc R . . . .
C49 C -0.0087(4) 0.7694(2) 0.47855(16) 0.0916(15) Uani 1 1 d . . . . .
H49 H 0.025526 0.807146 0.466517 0.110 Uiso 1 1 calc R . . . .
C9 C 0.8243(4) 0.7442(2) 0.8053(2) 0.0949(17) Uani 1 1 d . . . . .
H9 H 0.878055 0.771178 0.823500 0.114 Uiso 1 1 calc R . . . .
C50 C -0.1150(5) 0.7623(3) 0.46482(18) 0.1001(17) Uani 1 1 d . . . . .
H50 H -0.153181 0.795838 0.443711 0.120 Uiso 1 1 calc R . . . .
C10 C 0.7354(4) 0.7327(2) 0.82775(18) 0.0838(14) Uani 1 1 d . . . . .
H10 H 0.728793 0.751400 0.861486 0.101 Uiso 1 1 calc R . . . .
C8 C 0.8345(3) 0.7161(2) 0.7558(2) 0.0823(14) Uani 1 1 d . . . . .
H8 H 0.895741 0.723083 0.740793 0.099 Uiso 1 1 calc R . . . .
C57 C 0.3265(3) 0.4820(2) 0.47473(16) 0.0728(12) Uani 1 1 d . . . . .
H57 H 0.324104 0.489549 0.437625 0.087 Uiso 1 1 calc R . . . .
C44 C -0.0840(3) 0.4540(2) 0.64436(18) 0.0803(13) Uani 1 1 d . . . . .
H44 H -0.114283 0.420274 0.663469 0.096 Uiso 1 1 calc R . . . .
C14 C 0.7111(3) 0.4496(2) 0.75015(18) 0.0676(11) Uani 1 1 d . . . . .
H14 H 0.753269 0.428970 0.779410 0.081 Uiso 1 1 calc R . . . .
C56 C 0.3871(4) 0.4287(2) 0.49915(18) 0.0825(13) Uani 1 1 d . . . . .
H56 H 0.427062 0.401528 0.479285 0.099 Uiso 1 1 calc R . . . .
C45 C -0.1005(3) 0.5220(3) 0.65479(17) 0.0802(12) Uani 1 1 d . . . . .
H45 H -0.143539 0.533992 0.680176 0.096 Uiso 1 1 calc R . . . .
C32 C -0.0042(3) 0.5595(3) 0.8074(2) 0.0982(15) Uani 1 1 d . . . . .
H32 H -0.067212 0.549165 0.785182 0.118 Uiso 1 1 calc R . . . .
C34 C 0.1106(4) 0.5474(2) 0.8901(2) 0.0956(15) Uani 1 1 d . . . . .
H34 H 0.125914 0.528631 0.924821 0.115 Uiso 1 1 calc R . . . .
C33 C 0.0178(4) 0.5312(3) 0.8575(3) 0.1058(17) Uani 1 1 d . . . . .
H33 H -0.029573 0.501019 0.869722 0.127 Uiso 1 1 calc R . . . .
C66 C 0.1574(4) 0.3313(3) 0.8924(2) 0.130(2) Uani 1 1 d . . . . .
H66A H 0.100350 0.312859 0.867103 0.196 Uiso 1 1 calc GR . . . .
H66B H 0.141899 0.377911 0.900708 0.196 Uiso 1 1 calc GR . . . .
H66C H 0.166160 0.304545 0.925194 0.196 Uiso 1 1 calc GR . . . .
C51 C -0.1657(4) 0.7074(3) 0.48146(19) 0.0946(15) Uani 1 1 d . . . . .
H51 H -0.238301 0.703381 0.471720 0.113 Uiso 1 1 calc R . . . .

loop_
_atom_site_aniso_label
_atom_site_aniso_U_11
_atom_site_aniso_U_22
_atom_site_aniso_U_33
_atom_site_aniso_U_23
_atom_site_aniso_U_13
_atom_site_aniso_U_12
Y1 0.04056(18) 0.03467(17) 0.03567(17) -0.00014(15) 0.00664(12) -0.00060(15)
N3 0.0373(15) 0.0314(14) 0.0351(14) 0.0011(11) 0.0063(11) 0.0023(12)
N1 0.0443(16) 0.0407(16) 0.0435(16) 0.0002(13) 0.0018(13) 0.0026(13)
N4 0.0476(16) 0.0384(15) 0.0505(16) 0.0012(14) 0.0053(13) -0.0039(13)
N2 0.0421(16) 0.0468(16) 0.0336(14) 0.0031(12) 0.0050(12) -0.0002(13)
N5 0.0441(16) 0.0434(15) 0.0401(15) 0.0008(13) 0.0051(13) -0.0018(13)
N6 0.0525(19) 0.0468(17) 0.0391(15) 0.0013(12) -0.0020(14) -0.0013(14)
O1 0.095(2) 0.100(2) 0.082(2) 0.0330(17) 0.0284(18) 0.0131(18)
C18 0.0412(18) 0.0331(17) 0.0323(17) -0.0013(13) 0.0006(14) 0.0011(14)
C3 0.046(2) 0.0416(19) 0.048(2) -0.0018(16) 0.0108(17) -0.0094(16)
C20 0.049(2) 0.0357(17) 0.0308(17) 0.0029(13) 0.0095(15) -0.0004(15)
C24 0.048(2) 0.047(2) 0.0346(18) 0.0036(15) 0.0103(16) 0.0043(16)
C21 0.0379(18) 0.0381(19) 0.0323(17) -0.0024(14) 0.0016(14) -0.0012(15)
C23 0.0403(18) 0.0410(19) 0.0416(18) -0.0028(15) 0.0114(15) 0.0053(15)
C4 0.0400(19) 0.0332(17) 0.0384(18) -0.0024(14) 0.0092(15) 0.0025(14)
C19 0.0405(19) 0.0316(18) 0.0411(18) 0.0019(14) 0.0075(15) 0.0061(14)
C6 0.039(2) 0.0374(19) 0.053(2) -0.0003(16) -0.0019(16) 0.0026(15)
C36 0.0362(18) 0.044(2) 0.0435(19) -0.0027(16) 0.0069(15) 0.0049(15)
C22 0.047(2) 0.0340(18) 0.0464(19) 0.0011(15) 0.0067(15) 0.0003(15)
C25 0.061(2) 0.055(2) 0.0391(19) -0.0070(17) 0.0102(17) 0.0055(18)
C5 0.0380(18) 0.0337(17) 0.0406(18) 0.0000(14) 0.0065(14) -0.0001(14)
C12 0.0342(18) 0.043(2) 0.053(2) 0.0032(17) 0.0161(16) 0.0002(15)
C59 0.0398(19) 0.052(2) 0.0420(19) -0.0071(17) 0.0105(15) -0.0096(16)
C30 0.046(2) 0.049(2) 0.053(2) 0.0019(17) 0.0192(17) 0.0061(17)
C37 0.050(2) 0.047(2) 0.054(2) -0.0119(17) 0.0079(17) 0.0080(17)
C47 0.063(2) 0.044(2) 0.041(2) -0.0085(16) -0.0083(18) 0.0053(18)
C2 0.065(2) 0.049(2) 0.044(2) 0.0071(16) 0.0126(18) -0.0093(18)
C42 0.049(2) 0.057(2) 0.065(2) -0.0049(19) 0.0075(18) -0.0037(19)
C41 0.040(2) 0.051(2) 0.050(2) -0.0044(17) 0.0039(16) 0.0004(17)
C17 0.048(2) 0.049(2) 0.059(2) -0.0027(18) 0.0182(17) 0.0033(17)
C13 0.053(2) 0.055(2) 0.055(2) 0.0021(18) 0.0136(18) 0.0085(18)
C38 0.067(2) 0.051(2) 0.059(2) 0.0011(19) -0.0110(19) 0.0175(19)
C29 0.069(3) 0.060(2) 0.047(2) -0.0007(19) 0.0170(19) 0.014(2)
C65 0.060(2) 0.039(2) 0.068(2) 0.0059(18) 0.016(2) 0.0001(17)
C58 0.066(2) 0.061(2) 0.046(2) -0.0033(18) 0.0179(18) -0.0070(19)
C40 0.048(2) 0.044(2) 0.0365(18) -0.0061(15) -0.0026(16) 0.0003(16)
C16 0.065(3) 0.049(2) 0.089(3) -0.015(2) 0.029(2) 0.003(2)
C60 0.058(2) 0.0317(19) 0.053(2) 0.0024(16) 0.0045(18) -0.0054(16)
C39 0.057(2) 0.050(2) 0.047(2) -0.0011(18) -0.0066(17) 0.0077(18)
C7 0.040(2) 0.056(2) 0.075(3) 0.009(2) 0.0039(19) -0.0021(18)
C54 0.047(2) 0.049(2) 0.050(2) -0.0052(17) 0.0065(17) -0.0010(17)
C1 0.053(2) 0.055(2) 0.0347(19) 0.0003(16) 0.0013(16) -0.0031(18)
C28 0.099(3) 0.063(3) 0.052(2) -0.004(2) 0.028(2) 0.021(2)
C53 0.055(2) 0.0343(19) 0.063(2) -0.0026(17) 0.0024(19) 0.0053(16)
C62 0.066(3) 0.062(3) 0.071(3) 0.005(2) 0.021(2) 0.002(2)
C11 0.049(2) 0.063(2) 0.059(2) -0.0082(19) -0.0107(19) 0.0029(19)
C43 0.057(3) 0.058(3) 0.095(3) -0.002(2) 0.012(2) -0.011(2)
C63 0.081(3) 0.055(2) 0.053(2) 0.0131(19) 0.014(2) -0.004(2)
C27 0.102(3) 0.058(2) 0.040(2) -0.0078(18) 0.006(2) 0.005(2)
C61 0.055(2) 0.048(2) 0.061(2) 0.0089(18) 0.0054(19) 0.0000(18)
C48 0.088(3) 0.064(3) 0.051(2) 0.004(2) -0.004(2) 0.004(2)
C46 0.061(2) 0.064(3) 0.071(3) -0.011(2) 0.021(2) -0.002(2)
C26 0.070(3) 0.064(2) 0.048(2) -0.0069(19) 0.0031(19) 0.006(2)
C52 0.071(3) 0.060(3) 0.073(3) -0.011(2) -0.013(2) 0.008(2)
C31 0.051(2) 0.075(3) 0.085(3) 0.015(2) 0.016(2) -0.003(2)
C55 0.067(3) 0.060(2) 0.072(3) -0.015(2) 0.012(2) 0.007(2)
C64 0.068(3) 0.051(2) 0.070(3) 0.013(2) 0.012(2) 0.005(2)
C35 0.076(3) 0.069(3) 0.066(3) 0.005(2) 0.025(2) -0.003(2)
C15 0.059(2) 0.040(2) 0.110(3) 0.000(3) 0.038(2) 0.007(2)
C49 0.134(5) 0.069(3) 0.065(3) 0.015(2) -0.009(3) 0.016(3)
C9 0.081(4) 0.067(3) 0.118(4) -0.001(3) -0.046(3) -0.007(3)
C50 0.126(5) 0.072(3) 0.084(3) -0.001(3) -0.044(3) 0.024(3)
C10 0.074(3) 0.080(3) 0.085(3) -0.022(2) -0.026(3) 0.007(3)
C8 0.040(2) 0.076(3) 0.125(4) 0.029(3) -0.010(3) -0.009(2)
C57 0.086(3) 0.087(3) 0.050(2) -0.009(2) 0.025(2) -0.008(3)
C44 0.074(3) 0.081(3) 0.088(3) 0.016(3) 0.019(3) -0.017(3)
C14 0.063(3) 0.053(3) 0.089(3) 0.017(2) 0.018(2) 0.015(2)
C56 0.090(3) 0.093(3) 0.070(3) -0.024(3) 0.030(3) 0.013(3)
C45 0.061(3) 0.101(4) 0.084(3) -0.001(3) 0.031(2) -0.008(3)
C32 0.057(3) 0.109(4) 0.130(5) 0.023(3) 0.021(3) -0.015(3)
C34 0.122(4) 0.090(4) 0.086(3) 0.018(3) 0.054(3) -0.009(3)
C33 0.085(4) 0.106(4) 0.139(5) 0.016(4) 0.057(4) -0.018(3)
C66 0.107(4) 0.179(6) 0.115(4) 0.053(4) 0.049(4) 0.020(4)
C51 0.083(3) 0.083(4) 0.102(4) -0.008(3) -0.039(3) 0.018(3)

loop_
_atom_type_symbol
_atom_type_description
_atom_type_scat_dispersion_real
_atom_type_scat_dispersion_imag
_atom_type_scat_source
C C 0.0033 0.0016 'International Tables Vol C Tables 4.2.6.8 and 6.1.1.4'
H H 0.0000 0.0000 'International Tables Vol C Tables 4.2.6.8 and 6.1.1.4'
N N 0.0061 0.0033 'International Tables Vol C Tables 4.2.6.8 and 6.1.1.4'
O O 0.0106 0.0060 'International Tables Vol C Tables 4.2.6.8 and 6.1.1.4'
Y Y -2.7962 3.5667 'International Tables Vol C Tables 4.2.6.8 and 6.1.1.4'

loop_
_geom_angle_atom_site_label_1
_geom_angle_atom_site_label_2
_geom_angle_atom_site_label_3
_geom_angle
_geom_angle_site_symmetry_1
_geom_angle_site_symmetry_3
_geom_angle_publ_flag
N3 Y1 C18 29.52(8) . . ?
N3 Y1 C20 47.36(10) . . ?
N3 Y1 C21 29.52(8) . . ?
N3 Y1 C19 47.27(11) . . ?
N1 Y1 N3 72.20(13) . . ?
N1 Y1 N4 136.90(11) . . ?
N1 Y1 C18 101.72(13) . . ?
N1 Y1 C20 88.18(11) . . ?
N1 Y1 C21 63.79(9) . . ?
N1 Y1 C19 111.08(12) . . ?
N4 Y1 N3 123.32(9) . . ?
N4 Y1 C18 101.03(8) . . ?
N4 Y1 C20 80.93(9) . . ?
N4 Y1 C21 108.46(10) . . ?
N4 Y1 C19 76.52(9) . . ?
N2 Y1 N3 73.74(14) . . ?
N2 Y1 N1 105.64(14) . . ?
N2 Y1 N4 117.16(10) . . ?
N2 Y1 N5 87.08(13) . . ?
N2 Y1 C18 64.29(15) . . ?
N2 Y1 C20 111.82(12) . . ?
N2 Y1 C21 103.26(12) . . ?
N2 Y1 C19 88.16(15) . . ?
N5 Y1 N3 158.43(8) . . ?
N5 Y1 N1 104.61(11) . . ?
N5 Y1 N4 74.07(9) . . ?
N5 Y1 C18 145.41(9) . . ?
N5 Y1 C20 153.75(10) . . ?
N5 Y1 C21 166.00(9) . . ?
N5 Y1 C19 143.95(11) . . ?
C18 Y1 C20 47.54(10) . . ?
C18 Y1 C19 28.25(9) . . ?
C21 Y1 C18 48.47(10) . . ?
C21 Y1 C20 28.24(10) . . ?
C21 Y1 C19 47.39(11) . . ?
C19 Y1 C20 28.91(9) . . ?
C18 N3 Y1 78.50(18) . . ?
C18 N3 C22 124.7(3) . . ?
C21 N3 Y1 77.83(19) . . ?
C21 N3 C18 109.2(3) . . ?
C21 N3 C22 126.0(2) . . ?
C22 N3 Y1 113.17(18) . . ?
C36 N1 Y1 129.40(19) . . ?
C39 N1 Y1 122.3(2) . . ?
C39 N1 C36 105.6(3) . . ?
C60 N4 Y1 121.5(2) . . ?
C53 N4 Y1 118.0(2) . . ?
C53 N4 C60 117.3(3) . . ?
C4 N2 Y1 131.0(2) . . ?
C1 N2 Y1 122.1(2) . . ?
C1 N2 C4 105.7(3) . . ?
N6 N5 Y1 118.41(19) . . ?
C59 N5 Y1 120.5(2) . . ?
C59 N5 N6 112.2(3) . . ?
C40 N6 N5 115.8(3) . . ?
C63 O1 C66 118.4(3) . . ?
N3 C18 Y1 71.98(18) . . ?
N3 C18 C5 125.1(3) . . ?
C19 C18 Y1 77.44(18) . . ?
C19 C18 N3 106.4(3) . . ?
C19 C18 C5 128.2(3) . . ?
C5 C18 Y1 111.2(2) . . ?
C4 C3 C2 107.2(3) . . ?
C21 C20 Y1 73.57(16) . . ?
C21 C20 C19 108.2(3) . . ?
C19 C20 Y1 75.50(18) . . ?
C25 C24 C23 122.8(3) . . ?
C25 C24 C29 117.0(3) . . ?
C29 C24 C23 120.0(3) . . ?
N3 C21 Y1 72.64(17) . . ?
N3 C21 C23 123.7(3) . . ?
C20 C21 Y1 78.19(18) . . ?
C20 C21 N3 107.2(3) . . ?
C20 C21 C23 129.0(3) . . ?
C23 C21 Y1 112.57(18) . . ?
C24 C23 C30 107.5(3) . . ?
C21 C23 C24 110.1(3) . . ?
C21 C23 C30 108.4(3) . . ?
C36 C23 C24 113.8(3) . . ?
C36 C23 C21 106.2(3) . . ?
C36 C23 C30 110.8(3) . . ?
N2 C4 C5 118.0(3) . . ?
C3 C4 N2 109.7(3) . . ?
C3 C4 C5 132.3(3) . . ?
C18 C19 Y1 74.31(18) . . ?
C18 C19 C20 108.9(3) . . ?
C20 C19 Y1 75.6(2) . . ?
C7 C6 C5 119.7(3) . . ?
C11 C6 C5 123.0(3) . . ?
C11 C6 C7 117.2(3) . . ?
N1 C36 C23 118.2(3) . . ?
C37 C36 N1 109.6(3) . . ?
C37 C36 C23 132.2(3) . . ?
C24 C25 C26 122.3(3) . . ?
C18 C5 C6 112.7(3) . . ?
C18 C5 C12 104.8(2) . . ?
C4 C5 C18 107.2(3) . . ?
C4 C5 C6 111.6(3) . . ?
C4 C5 C12 111.7(2) . . ?
C6 C5 C12 108.6(3) . . ?
C17 C12 C5 121.4(3) . . ?
C13 C12 C5 120.4(3) . . ?
C13 C12 C17 118.0(3) . . ?
N5 C59 C58 122.4(3) . . ?
N5 C59 C54 120.8(3) . . ?
C58 C59 C54 116.7(3) . . ?
C31 C30 C23 122.1(3) . . ?
C35 C30 C23 120.5(3) . . ?
C35 C30 C31 117.4(3) . . ?
C36 C37 C38 107.4(3) . . ?
C48 C47 C40 119.7(3) . . ?
C52 C47 C40 121.3(3) . . ?
C52 C47 C48 118.9(3) . . ?
C1 C2 C3 106.9(3) . . ?
C43 C42 C41 121.1(4) . . ?
C42 C41 C40 120.3(3) . . ?
C42 C41 C46 118.3(3) . . ?
C46 C41 C40 121.4(3) . . ?
C12 C17 C16 120.7(3) . . ?
C12 C13 C14 120.9(4) . . ?
C39 C38 C37 106.8(3) . . ?
C24 C29 C28 120.2(4) . . ?
C64 C65 C60 120.5(4) . . ?
C57 C58 C59 121.2(4) . . ?
N6 C40 C47 115.7(3) . . ?
N6 C40 C41 123.6(3) . . ?
C41 C40 C47 120.7(3) . . ?
C15 C16 C17 120.3(4) . . ?
C65 C60 N4 122.3(3) . . ?
C61 C60 N4 118.1(3) . . ?
C61 C60 C65 119.6(3) . . ?
C38 C39 N1 110.7(3) . . ?
C8 C7 C6 121.4(4) . . ?
C53 C54 C59 123.8(3) . . ?
C55 C54 C59 118.5(3) . . ?
C55 C54 C53 116.9(3) . . ?
C2 C1 N2 110.5(3) . . ?
C27 C28 C29 121.3(4) . . ?
N4 C53 C54 127.5(3) . . ?
C63 C62 C61 119.3(4) . . ?
C6 C11 C10 121.8(4) . . ?
C44 C43 C42 120.0(4) . . ?
C62 C63 O1 124.2(4) . . ?
C64 C63 O1 114.5(4) . . ?
C64 C63 C62 121.3(4) . . ?
C26 C27 C28 118.8(4) . . ?
C60 C61 C62 119.7(3) . . ?
C49 C48 C47 120.3(4) . . ?
C45 C46 C41 119.7(4) . . ?
C27 C26 C25 120.3(4) . . ?
C47 C52 C51 119.9(4) . . ?
C30 C31 C32 121.8(4) . . ?
C56 C55 C54 123.3(4) . . ?
C65 C64 C63 119.7(4) . . ?
C30 C35 C34 121.1(4) . . ?
C14 C15 C16 119.8(4) . . ?
C50 C49 C48 119.6(5) . . ?
C10 C9 C8 120.2(4) . . ?
C51 C50 C49 120.9(4) . . ?
C9 C10 C11 119.7(4) . . ?
C9 C8 C7 119.6(4) . . ?
C58 C57 C56 121.9(4) . . ?
C43 C44 C45 120.2(4) . . ?
C15 C14 C13 120.4(4) . . ?
C55 C56 C57 118.0(4) . . ?
C44 C45 C46 120.6(4) . . ?
C33 C32 C31 120.2(5) . . ?
C33 C34 C35 120.0(5) . . ?
C32 C33 C34 119.5(5) . . ?
C50 C51 C52 120.4(5) . . ?

loop_
_geom_bond_atom_site_label_1
_geom_bond_atom_site_label_2
_geom_bond_distance
_geom_bond_site_symmetry_2
_geom_bond_publ_flag
Y1 N3 2.707(4) . ?
Y1 N1 2.327(4) . ?
Y1 N4 2.388(4) . ?
Y1 N2 2.269(4) . ?
Y1 N5 2.304(4) . ?
Y1 C18 2.790(5) . ?
Y1 C20 2.830(5) . ?
Y1 C21 2.773(5) . ?
Y1 C19 2.828(4) . ?
N3 C18 1.403(4) . ?
N3 C21 1.398(4) . ?
N3 C22 1.481(4) . ?
N1 C36 1.389(4) . ?
N1 C39 1.380(4) . ?
N4 C60 1.442(4) . ?
N4 C53 1.297(4) . ?
N2 C4 1.390(4) . ?
N2 C1 1.381(4) . ?
N5 N6 1.433(4) . ?
N5 C59 1.360(4) . ?
N6 C40 1.283(4) . ?
O1 C63 1.380(4) . ?
O1 C66 1.390(5) . ?
C18 C19 1.372(4) . ?
C18 C5 1.527(4) . ?
C3 C4 1.370(4) . ?
C3 C2 1.405(4) . ?
C20 C21 1.368(4) . ?
C20 C19 1.412(4) . ?
C24 C23 1.535(4) . ?
C24 C25 1.371(5) . ?
C24 C29 1.392(4) . ?
C21 C23 1.527(4) . ?
C23 C36 1.521(4) . ?
C23 C30 1.542(5) . ?
C4 C5 1.526(4) . ?
C6 C5 1.539(4) . ?
C6 C7 1.384(5) . ?
C6 C11 1.378(5) . ?
C36 C37 1.373(4) . ?
C25 C26 1.388(5) . ?
C5 C12 1.549(5) . ?
C12 C17 1.387(5) . ?
C12 C13 1.382(5) . ?
C59 C58 1.421(5) . ?
C59 C54 1.427(5) . ?
C30 C31 1.375(5) . ?
C30 C35 1.373(5) . ?
C37 C38 1.401(5) . ?
C47 C40 1.485(4) . ?
C47 C48 1.394(5) . ?
C47 C52 1.375(5) . ?
C2 C1 1.363(5) . ?
C42 C41 1.387(5) . ?
C42 C43 1.375(5) . ?
C41 C40 1.484(5) . ?
C41 C46 1.387(5) . ?
C17 C16 1.388(5) . ?
C13 C14 1.388(5) . ?
C38 C39 1.364(5) . ?
C29 C28 1.394(5) . ?
C65 C60 1.397(5) . ?
C65 C64 1.366(5) . ?
C58 C57 1.370(5) . ?
C16 C15 1.371(5) . ?
C60 C61 1.379(5) . ?
C7 C8 1.381(5) . ?
C54 C53 1.426(5) . ?
C54 C55 1.412(5) . ?
C28 C27 1.370(5) . ?
C62 C63 1.377(5) . ?
C62 C61 1.397(5) . ?
C11 C10 1.378(5) . ?
C43 C44 1.351(5) . ?
C63 C64 1.368(5) . ?
C27 C26 1.358(5) . ?
C48 C49 1.394(5) . ?
C46 C45 1.380(5) . ?
C52 C51 1.403(5) . ?
C31 C32 1.388(6) . ?
C55 C56 1.350(6) . ?
C35 C34 1.395(6) . ?
C15 C14 1.360(5) . ?
C49 C50 1.364(6) . ?
C9 C10 1.363(6) . ?
C9 C8 1.371(6) . ?
C50 C51 1.351(6) . ?
C57 C56 1.383(5) . ?
C44 C45 1.373(6) . ?
C32 C33 1.354(7) . ?
C34 C33 1.374(7) . ?

loop_
_smtbx_masks_void_nr
_smtbx_masks_void_average_x
_smtbx_masks_void_average_y
_smtbx_masks_void_average_z
_smtbx_masks_void_volume
_smtbx_masks_void_count_electrons
_smtbx_masks_void_content
1 0.738 0.000 0.500 671.0 140.2 ?
2 -0.022 0.500 0.000 671.0 140.2 ?
